data_2311362
loop_
_publ_author_name
'Briand, Glen G.'
'Decken, Andreas'
'Dickie, Courtney M.'
'MacNeil, Gregory'

_publ_section_title
;
 Synthesis and crystal structure of
 bis-(\m-2-methyl-benzene-thiol-ato-\k<sup>2</sup><i>S</i>:<i>S</i>)bis-[meth-yl(2-methyl-benzene-thiol-ato-\k<i>S</i>)indium(III)].
;
_journal_coeditor_code LH5837
_journal_issue 'Pt 4'
_journal_name_full 'Acta crystallographica. Section E, Crystallographic communications'
_journal_page_first 481
_journal_page_last 483
_journal_paper_doi 10.1107/S2056989017003498
_journal_volume 73
_journal_year 2017
_chemical_formula_iupac '[In2 (C H3)2 (C7 H7 S1)4]'
_chemical_formula_moiety 'C30 H34 In2 S4'
_chemical_formula_sum 'C30 H34 In2 S4'
_chemical_formula_weight 752.45
_chemical_name_systematic
Bis(\m-2-methylbenzenethiolato-\k^2^<i>S</i>:<i>S</i>)bis[methyl(2-methylbenzenethiolato-\k<i>S</i>)indium(III)]
_space_group_crystal_system monoclinic
_space_group_IT_number 4
_space_group_name_Hall 'P 2yb'
_space_group_name_H-M_alt 'P 1 21 1'
_atom_sites_solution_hydrogens geom
_atom_sites_solution_primary direct
_atom_sites_solution_secondary difmap
_audit_creation_method SHELXL-2013
_cell_angle_alpha 90.00
_cell_angle_beta 99.693(3)
_cell_angle_gamma 90.00
_cell_formula_units_Z 2
_cell_length_a 7.4441(15)
_cell_length_b 14.625(3)
_cell_length_c 14.074(3)
_cell_measurement_reflns_used 5877
_cell_measurement_temperature 173.0(10)
_cell_measurement_theta_max 27.81
_cell_measurement_theta_min 2.78
_cell_volume 1510.4(5)
_computing_cell_refinement
;
SAINT (Bruker, 2006)
;
_computing_data_collection
;
SMART (Bruker, 1999)
;
_computing_data_reduction
;
SAINT (Bruker, 2006)
;
_computing_molecular_graphics
;
DIAMOND (Brandenburg, 2012)
;
_computing_publication_material
;
SHELXTL (Sheldrick, 2008b)
;
_computing_structure_refinement
;
SHELXL2013 (Sheldrick, 2015)
;
_computing_structure_solution
;
SHELXS97 (Sheldrick, 2008b)
;
_diffrn_ambient_temperature 173.0(10)
_diffrn_measured_fraction_theta_full 1.000
_diffrn_measured_fraction_theta_max 0.975
_diffrn_measurement_device_type 'Bruker SMART1000/P4'
_diffrn_measurement_method '\f and \w scans'
_diffrn_radiation_monochromator graphite
_diffrn_radiation_type MoK\a
_diffrn_radiation_wavelength 0.71073
_diffrn_reflns_av_R_equivalents 0.0410
_diffrn_reflns_av_sigmaI/netI 0.0622
_diffrn_reflns_limit_h_max 9
_diffrn_reflns_limit_h_min -9
_diffrn_reflns_limit_k_max 19
_diffrn_reflns_limit_k_min -18
_diffrn_reflns_limit_l_max 17
_diffrn_reflns_limit_l_min -18
_diffrn_reflns_number 10442
_diffrn_reflns_theta_full 25.000
_diffrn_reflns_theta_max 27.498
_diffrn_reflns_theta_min 1.468
_diffrn_standards_decay_% 0
_diffrn_standards_interval_count 0
_diffrn_standards_interval_time 0
_diffrn_standards_number 0
_exptl_absorpt_coefficient_mu 1.821
_exptl_absorpt_correction_T_max 0.9559
_exptl_absorpt_correction_T_min 0.4945
_exptl_absorpt_correction_type multi-scan
_exptl_absorpt_process_details
;
(SADABS; Sheldrick, 2008a)
;
_exptl_crystal_colour Colourless
_exptl_crystal_density_diffrn 1.655
_exptl_crystal_density_method 'not measured'
_exptl_crystal_description Rod
_exptl_crystal_F_000 752
_exptl_crystal_size_max 0.45
_exptl_crystal_size_mid 0.075
_exptl_crystal_size_min 0.025
_refine_diff_density_max 0.487
_refine_diff_density_min -1.011
_refine_ls_abs_structure_details
;
Flack (1983), 2079 Friedel pairs
;
_refine_ls_abs_structure_Flack 0.41(3)
_refine_ls_extinction_method none
_refine_ls_goodness_of_fit_ref 1.041
_refine_ls_hydrogen_treatment constr
_refine_ls_matrix_type full
_refine_ls_number_parameters 332
_refine_ls_number_reflns 5591
_refine_ls_number_restraints 1
_refine_ls_restrained_S_all 1.041
_refine_ls_R_factor_all 0.0504
_refine_ls_R_factor_gt 0.0344
_refine_ls_shift/su_max 0.001
_refine_ls_shift/su_mean 0.000
_refine_ls_structure_factor_coef Fsqd
_refine_ls_weighting_details 'calc w=1/[\s^2^(Fo^2^)+(0.0276P)^2^] where P=(Fo^2^+2Fc^2^)/3'
_refine_ls_weighting_scheme calc
_refine_ls_wR_factor_gt 0.0673
_refine_ls_wR_factor_ref 0.0739
_reflns_number_gt 4742
_reflns_number_total 5591
_reflns_threshold_expression 'I > 2\s(I)'
_cod_data_source_file lh5837sup1.cif
_cod_data_source_block I
_cod_original_sg_symbol_H-M 'P 21'
_cod_database_code 2311362
_shelx_space_group_comment
;
The symmetry employed for this shelxl refinement is uniquely defined
by the following loop, which should always be used as a source of
symmetry information in preference to the above space-group names.
They are only intended as comments.
;
_shelxl_version_number 20.13

loop_
_space_group_symop_operation_xyz
'x, y, z'
'-x, y+1/2, -z'

loop_
_atom_site_type_symbol
_atom_site_label
_atom_site_fract_x
_atom_site_fract_y
_atom_site_fract_z
_atom_site_U_iso_or_equiv
_atom_site_adp_type
_atom_site_calc_flag
_atom_site_occupancy
In In1 0.60776(7) 0.80291(3) 0.26699(4) 0.02518(14) Uani d 1
In In2 1.05764(7) 0.69727(3) 0.23677(4) 0.02406(14) Uani d 1
S S1 0.4196(2) 0.70588(16) 0.35474(14) 0.0268(4) Uani d 1
S S2 0.7227(3) 0.72420(11) 0.12869(14) 0.0218(4) Uani d 1
S S3 0.9290(3) 0.76607(13) 0.37732(15) 0.0232(4) Uani d 1
S S4 1.2193(2) 0.80568(17) 0.14747(13) 0.0268(4) Uani d 1
C C1 0.5973(11) 0.9472(6) 0.2527(7) 0.036(2) Uani d 1
H H1A 0.6958 0.9746 0.2988 0.054 Uiso calc 1
H H1B 0.4796 0.9694 0.2656 0.054 Uiso calc 1
H H1C 0.6115 0.9641 0.1870 0.054 Uiso calc 1
C C2 1.0874(11) 0.5515(5) 0.2317(7) 0.034(2) Uani d 1
H H2A 1.2104 0.5364 0.2206 0.051 Uiso calc 1
H H2B 0.9975 0.5265 0.1792 0.051 Uiso calc 1
H H2C 1.0678 0.5249 0.2931 0.051 Uiso calc 1
C C3 0.4643(10) 0.7328(5) 0.4795(6) 0.0235(17) Uani d 1
C C4 0.4170(10) 0.6667(5) 0.5433(6) 0.0269(18) Uani d 1
C C5 0.4608(11) 0.6852(6) 0.6420(6) 0.0346(19) Uani d 1
H H5 0.4308 0.6413 0.6865 0.042 Uiso calc 1
C C6 0.5449(11) 0.7639(6) 0.6763(6) 0.035(2) Uani d 1
H H6 0.5751 0.7736 0.7439 0.042 Uiso calc 1
C C7 0.5863(11) 0.8296(5) 0.6137(6) 0.034(2) Uani d 1
H H7 0.6436 0.8850 0.6376 0.040 Uiso calc 1
C C8 0.5435(10) 0.8145(6) 0.5147(5) 0.0297(18) Uani d 1
H H8 0.5687 0.8604 0.4711 0.036 Uiso calc 1
C C9 0.3221(13) 0.5794(6) 0.5076(6) 0.041(2) Uani d 1
H H9A 0.2848 0.5467 0.5618 0.061 Uiso calc 1
H H9B 0.4054 0.5410 0.4780 0.061 Uiso calc 1
H H9C 0.2143 0.5937 0.4597 0.061 Uiso calc 1
C C10 0.6499(9) 0.6072(5) 0.1171(5) 0.0196(16) Uani d 1
C C11 0.6429(10) 0.5650(5) 0.0265(6) 0.0254(17) Uani d 1
C C12 0.6019(10) 0.4720(5) 0.0215(6) 0.0307(19) Uani d 1
H H12 0.5984 0.4414 -0.0383 0.037 Uiso calc 1
C C13 0.5667(11) 0.4229(5) 0.0989(6) 0.035(2) Uani d 1
H H13 0.5361 0.3599 0.0918 0.042 Uiso calc 1
C C14 0.5755(11) 0.4651(5) 0.1872(6) 0.0305(19) Uani d 1
H H14 0.5540 0.4311 0.2417 0.037 Uiso calc 1
C C15 0.6163(11) 0.5583(5) 0.1957(6) 0.0285(18) Uani d 1
H H15 0.6208 0.5881 0.2560 0.034 Uiso calc 1
C C16 0.6849(12) 0.6168(6) -0.0591(6) 0.037(2) Uani d 1
H H16A 0.8122 0.6372 -0.0464 0.056 Uiso calc 1
H H16B 0.6045 0.6701 -0.0708 0.056 Uiso calc 1
H H16C 0.6656 0.5770 -0.1159 0.056 Uiso calc 1
C C17 1.0334(10) 0.8758(5) 0.4071(6) 0.0281(18) Uani d 1
C C18 1.0799(11) 0.8983(6) 0.5038(7) 0.038(2) Uani d 1
C C19 1.1513(12) 0.9872(7) 0.5242(8) 0.050(3) Uani d 1
H H19 1.1826 1.0054 0.5897 0.060 Uiso calc 1
C C20 1.1768(12) 1.0467(7) 0.4554(9) 0.058(3) Uani d 1
H H20 1.2259 1.1055 0.4727 0.070 Uiso calc 1
C C21 1.1315(12) 1.0226(6) 0.3587(8) 0.049(3) Uani d 1
H H21 1.1498 1.0646 0.3097 0.059 Uiso calc 1
C C22 1.0589(11) 0.9361(5) 0.3345(7) 0.037(2) Uani d 1
H H22 1.0272 0.9187 0.2688 0.044 Uiso calc 1
C C23 1.0596(12) 0.8356(7) 0.5848(6) 0.045(2) Uani d 1
H H23A 1.1387 0.7822 0.5831 0.068 Uiso calc 1
H H23B 0.9325 0.8154 0.5782 0.068 Uiso calc 1
H H23C 1.0941 0.8677 0.6462 0.068 Uiso calc 1
C C24 1.1434(10) 0.7751(5) 0.0239(6) 0.0267(18) Uani d 1
C C25 1.0177(10) 0.8323(5) -0.0341(5) 0.0276(18) Uani d 1
C C26 0.9738(11) 0.8081(7) -0.1314(6) 0.042(2) Uani d 1
H H26 0.8901 0.8452 -0.1730 0.050 Uiso calc 1
C C27 1.0464(13) 0.7330(6) -0.1693(6) 0.045(2) Uani d 1
H H27 1.0144 0.7192 -0.2360 0.054 Uiso calc 1
C C28 1.1654(12) 0.6781(6) -0.1103(7) 0.044(2) Uani d 1
H H28 1.2144 0.6253 -0.1359 0.053 Uiso calc 1
C C29 1.2146(10) 0.6990(6) -0.0141(6) 0.0334(17) Uani d 1
H H29 1.2980 0.6608 0.0263 0.040 Uiso calc 1
C C30 0.9353(11) 0.9151(6) 0.0057(7) 0.040(2) Uani d 1
H H30A 1.0317 0.9593 0.0289 0.060 Uiso calc 1
H H30B 0.8745 0.8965 0.0593 0.060 Uiso calc 1
H H30C 0.8462 0.9432 -0.0451 0.060 Uiso calc 1

loop_
_atom_site_aniso_label
_atom_site_aniso_U_11
_atom_site_aniso_U_22
_atom_site_aniso_U_33
_atom_site_aniso_U_12
_atom_site_aniso_U_13
_atom_site_aniso_U_23
In1 0.0262(3) 0.0223(2) 0.0294(3) -0.0009(2) 0.0116(2) -0.0015(3)
In2 0.0220(3) 0.0244(3) 0.0273(3) -0.0018(2) 0.0085(2) -0.0032(2)
S1 0.0209(9) 0.0376(11) 0.0221(10) -0.0070(10) 0.0047(8) -0.0036(10)
S2 0.0205(10) 0.0232(9) 0.0225(10) -0.0030(7) 0.0057(8) -0.0025(8)
S3 0.0218(10) 0.0283(9) 0.0203(10) -0.0009(8) 0.0062(9) -0.0015(8)
S4 0.0204(9) 0.0356(10) 0.0244(10) -0.0058(11) 0.0039(8) 0.0023(11)
C1 0.033(5) 0.031(5) 0.042(5) -0.004(4) 0.003(4) -0.006(4)
C2 0.027(5) 0.021(4) 0.053(6) 0.006(3) 0.005(4) -0.004(4)
C3 0.016(4) 0.026(3) 0.029(4) 0.007(3) 0.006(3) 0.000(3)
C4 0.021(4) 0.033(4) 0.027(4) 0.005(3) 0.004(3) 0.002(3)
C5 0.044(5) 0.033(4) 0.027(4) 0.005(4) 0.008(4) 0.005(4)
C6 0.035(5) 0.044(4) 0.025(5) 0.001(4) 0.005(4) -0.002(4)
C7 0.033(5) 0.032(4) 0.037(5) -0.008(4) 0.008(4) -0.014(4)
C8 0.027(4) 0.032(4) 0.032(4) 0.001(4) 0.010(3) -0.002(4)
C9 0.059(6) 0.039(5) 0.022(5) -0.011(4) 0.004(4) 0.002(4)
C10 0.010(4) 0.024(4) 0.025(4) 0.002(3) 0.005(3) -0.002(3)
C11 0.017(4) 0.031(4) 0.030(4) 0.006(3) 0.009(3) -0.003(3)
C12 0.027(4) 0.029(4) 0.036(5) 0.003(4) 0.002(4) -0.012(4)
C13 0.032(5) 0.021(4) 0.052(6) -0.009(4) 0.008(4) 0.000(4)
C14 0.029(5) 0.026(4) 0.040(5) 0.000(3) 0.016(4) 0.001(4)
C15 0.031(5) 0.030(4) 0.025(4) -0.004(4) 0.009(4) 0.001(3)
C16 0.040(5) 0.041(5) 0.032(5) -0.001(4) 0.010(4) 0.000(4)
C17 0.018(4) 0.029(4) 0.038(5) -0.002(3) 0.007(4) -0.008(4)
C18 0.013(4) 0.046(5) 0.054(6) 0.008(4) 0.007(4) -0.022(5)
C19 0.026(5) 0.066(7) 0.058(7) -0.005(5) 0.005(5) -0.037(6)
C20 0.026(5) 0.054(6) 0.096(10) -0.011(5) 0.015(6) -0.036(7)
C21 0.036(5) 0.035(5) 0.081(8) -0.008(4) 0.021(5) -0.012(5)
C22 0.034(5) 0.029(4) 0.052(6) -0.007(4) 0.023(4) -0.009(4)
C23 0.037(5) 0.071(6) 0.027(5) 0.012(5) 0.003(4) -0.007(4)
C24 0.023(4) 0.035(4) 0.024(4) -0.007(3) 0.011(3) 0.003(3)
C25 0.024(4) 0.033(4) 0.025(4) -0.010(3) 0.002(3) 0.005(3)
C26 0.039(5) 0.049(5) 0.034(5) -0.013(5) -0.006(4) 0.015(5)
C27 0.053(6) 0.061(6) 0.020(5) -0.028(5) 0.004(4) -0.002(4)
C28 0.048(6) 0.044(6) 0.043(6) -0.011(5) 0.017(5) -0.017(4)
C29 0.022(4) 0.042(4) 0.038(5) -0.003(4) 0.009(3) 0.000(5)
C30 0.027(5) 0.035(4) 0.055(6) 0.004(4) -0.002(4) 0.015(4)

loop_
_atom_type_symbol
_atom_type_description
_atom_type_scat_dispersion_real
_atom_type_scat_dispersion_imag
_atom_type_scat_source
C C 0.0033 0.0016 'International Tables Vol C Tables 4.2.6.8 and 6.1.1.4'
H H 0.0000 0.0000 'International Tables Vol C Tables 4.2.6.8 and 6.1.1.4'
S S 0.1246 0.1234 'International Tables Vol C Tables 4.2.6.8 and 6.1.1.4'
In In -0.7276 1.3100 'International Tables Vol C Tables 4.2.6.8 and 6.1.1.4'

loop_
_geom_angle_atom_site_label_1
_geom_angle_atom_site_label_2
_geom_angle_atom_site_label_3
_geom_angle_site_symmetry_3
_geom_angle
C1 In1 S1 . 127.3(2)
C1 In1 S2 . 113.1(3)
S1 In1 S2 . 114.66(7)
C1 In1 S3 . 105.7(2)
S1 In1 S3 . 96.94(6)
S2 In1 S3 . 88.28(6)
C1 In1 S4 1_455 85.4(2)
S1 In1 S4 1_455 73.86(6)
S2 In1 S4 1_455 89.64(6)
S3 In1 S4 1_455 168.67(6)
C2 In2 S4 . 124.1(3)
C2 In2 S3 . 118.2(3)
S4 In2 S3 . 115.00(7)
C2 In2 S2 . 102.4(2)
S4 In2 S2 . 95.87(6)
S3 In2 S2 . 87.02(6)
C2 In2 S1 1_655 88.3(2)
S4 In2 S1 1_655 77.21(6)
S3 In2 S1 1_655 88.45(6)
S2 In2 S1 1_655 169.21(6)
C3 S1 In1 . 109.9(3)
C3 S1 In2 1_455 125.0(3)
In1 S1 In2 1_455 106.71(7)
C10 S2 In1 . 111.6(2)
C10 S2 In2 . 98.4(2)
In1 S2 In2 . 91.86(6)
C17 S3 In2 . 109.2(3)
C17 S3 In1 . 105.3(3)
In2 S3 In1 . 92.58(7)
C24 S4 In2 . 103.5(2)
In1 C1 H1A . 109.5
In1 C1 H1B . 109.5
H1A C1 H1B . 109.5
In1 C1 H1C . 109.5
H1A C1 H1C . 109.5
H1B C1 H1C . 109.5
In2 C2 H2A . 109.5
In2 C2 H2B . 109.5
H2A C2 H2B . 109.5
In2 C2 H2C . 109.5
H2A C2 H2C . 109.5
H2B C2 H2C . 109.5
C8 C3 C4 . 120.1(7)
C8 C3 S1 . 122.8(6)
C4 C3 S1 . 117.0(6)
C5 C4 C3 . 117.4(7)
C5 C4 C9 . 120.9(7)
C3 C4 C9 . 121.6(7)
C6 C5 C4 . 122.2(8)
C6 C5 H5 . 118.9
C4 C5 H5 . 118.9
C5 C6 C7 . 120.2(8)
C5 C6 H6 . 119.9
C7 C6 H6 . 119.9
C6 C7 C8 . 119.5(7)
C6 C7 H7 . 120.3
C8 C7 H7 . 120.3
C3 C8 C7 . 120.4(7)
C3 C8 H8 . 119.8
C7 C8 H8 . 119.8
C4 C9 H9A . 109.5
C4 C9 H9B . 109.5
H9A C9 H9B . 109.5
C4 C9 H9C . 109.5
H9A C9 H9C . 109.5
H9B C9 H9C . 109.5
C15 C10 C11 . 121.1(7)
C15 C10 S2 . 121.1(6)
C11 C10 S2 . 117.7(6)
C12 C11 C10 . 116.6(7)
C12 C11 C16 . 121.7(8)
C10 C11 C16 . 121.6(7)
C13 C12 C11 . 122.9(8)
C13 C12 H12 . 118.6
C11 C12 H12 . 118.6
C12 C13 C14 . 119.8(7)
C12 C13 H13 . 120.1
C14 C13 H13 . 120.1
C13 C14 C15 . 119.3(8)
C13 C14 H14 . 120.4
C15 C14 H14 . 120.4
C10 C15 C14 . 120.4(8)
C10 C15 H15 . 119.8
C14 C15 H15 . 119.8
C11 C16 H16A . 109.5
C11 C16 H16B . 109.5
H16A C16 H16B . 109.5
C11 C16 H16C . 109.5
H16A C16 H16C . 109.5
H16B C16 H16C . 109.5
C22 C17 C18 . 122.0(8)
C22 C17 S3 . 120.2(6)
C18 C17 S3 . 117.8(6)
C17 C18 C19 . 116.1(9)
C17 C18 C23 . 124.3(8)
C19 C18 C23 . 119.6(8)
C20 C19 C18 . 123.0(9)
C20 C19 H19 . 118.5
C18 C19 H19 . 118.5
C19 C20 C21 . 120.1(9)
C19 C20 H20 . 120.0
C21 C20 H20 . 120.0
C20 C21 C22 . 119.2(10)
C20 C21 H21 . 120.4
C22 C21 H21 . 120.4
C17 C22 C21 . 119.5(9)
C17 C22 H22 . 120.2
C21 C22 H22 . 120.2
C18 C23 H23A . 109.5
C18 C23 H23B . 109.5
H23A C23 H23B . 109.5
C18 C23 H23C . 109.5
H23A C23 H23C . 109.5
H23B C23 H23C . 109.5
C29 C24 C25 . 121.0(7)
C29 C24 S4 . 119.9(6)
C25 C24 S4 . 119.0(6)
C26 C25 C24 . 116.1(8)
C26 C25 C30 . 121.7(8)
C24 C25 C30 . 122.2(7)
C27 C26 C25 . 122.8(8)
C27 C26 H26 . 118.6
C25 C26 H26 . 118.6
C28 C27 C26 . 119.4(8)
C28 C27 H27 . 120.3
C26 C27 H27 . 120.3
C27 C28 C29 . 120.3(9)
C27 C28 H28 . 119.8
C29 C28 H28 . 119.8
C28 C29 C24 . 120.3(8)
C28 C29 H29 . 119.8
C24 C29 H29 . 119.8
C25 C30 H30A . 109.5
C25 C30 H30B . 109.5
H30A C30 H30B . 109.5
C25 C30 H30C . 109.5
H30A C30 H30C . 109.5
H30B C30 H30C . 109.5

loop_
_geom_bond_atom_site_label_1
_geom_bond_atom_site_label_2
_geom_bond_site_symmetry_2
_geom_bond_distance
In1 C1 . 2.119(9)
In1 S1 . 2.466(2)
In1 S2 . 2.531(2)
In1 S3 . 2.678(2)
In1 S4 1_455 3.0910(19)
In2 C2 . 2.146(8)
In2 S4 . 2.460(2)
In2 S3 . 2.546(2)
In2 S2 . 2.722(2)
In2 S1 1_655 2.9201(19)
S1 C3 . 1.776(8)
S1 In2 1_455 2.9201(19)
S2 C10 . 1.794(7)
S3 C17 . 1.802(8)
S4 C24 . 1.792(8)
C1 H1A . 0.9800
C1 H1B . 0.9800
C1 H1C . 0.9800
C2 H2A . 0.9800
C2 H2B . 0.9800
C2 H2C . 0.9800
C3 C8 . 1.386(10)
C3 C4 . 1.404(10)
C4 C5 . 1.398(11)
C4 C9 . 1.504(11)
C5 C6 . 1.361(11)
C5 H5 . 0.9500
C6 C7 . 1.373(11)
C6 H6 . 0.9500
C7 C8 . 1.393(11)
C7 H7 . 0.9500
C8 H8 . 0.9500
C9 H9A . 0.9800
C9 H9B . 0.9800
C9 H9C . 0.9800
C10 C15 . 1.374(10)
C10 C11 . 1.409(10)
C11 C12 . 1.393(10)
C11 C16 . 1.500(11)
C12 C13 . 1.366(12)
C12 H12 . 0.9500
C13 C14 . 1.379(11)
C13 H13 . 0.9500
C14 C15 . 1.398(10)
C14 H14 . 0.9500
C15 H15 . 0.9500
C16 H16A . 0.9800
C16 H16B . 0.9800
C16 H16C . 0.9800
C17 C22 . 1.386(12)
C17 C18 . 1.386(12)
C18 C19 . 1.415(12)
C18 C23 . 1.491(13)
C19 C20 . 1.339(15)
C19 H19 . 0.9500
C20 C21 . 1.391(14)
C20 H20 . 0.9500
C21 C22 . 1.395(11)
C21 H21 . 0.9500
C22 H22 . 0.9500
C23 H23A . 0.9800
C23 H23B . 0.9800
C23 H23C . 0.9800
C24 C29 . 1.379(11)
C24 C25 . 1.409(10)
C25 C26 . 1.399(11)
C25 C30 . 1.508(11)
C26 C27 . 1.371(13)
C26 H26 . 0.9500
C27 C28 . 1.368(13)
C27 H27 . 0.9500
C28 C29 . 1.376(11)
C28 H28 . 0.9500
C29 H29 . 0.9500
C30 H30A . 0.9800
C30 H30B . 0.9800
C30 H30C . 0.9800
